data_4335295
loop_
_publ_author_name
'Erandi Bernab\'e-Pablo'
'Vojtech Jancik'
'M\'onica Moya-Cabrera'

_publ_section_title
;
 A Synthetic Route to a Molecular Galloxane Dihydroxide and Its Group 4
 Heterobimetallic Compounds
;
_journal_name_full 'Inorganic Chemistry'
_journal_page_first 6944
_journal_page_last 6950
_journal_paper_doi 10.1021/ic4010054
_journal_volume 52
_journal_year 2013
_chemical_formula_moiety 'C25 H35 Ga N2'
_chemical_formula_sum 'C25 H35 Ga N2'
_chemical_formula_weight 433.27
_chemical_name_systematic
;
 ?
;
_space_group_IT_number 19
_symmetry_cell_setting orthorhombic
_symmetry_space_group_name_Hall 'P 2ac 2ab'
_symmetry_space_group_name_H-M 'P 21 21 21'
_atom_sites_solution_hydrogens geom
_atom_sites_solution_primary direct
_atom_sites_solution_secondary difmap
_audit_creation_method SHELXL-97
_cell_angle_alpha 90.00
_cell_angle_beta 90.00
_cell_angle_gamma 90.00
_cell_formula_units_Z 8
_cell_length_a 13.966(2)
_cell_length_b 17.174(2)
_cell_length_c 19.935(3)
_cell_measurement_reflns_used 9023
_cell_measurement_temperature 100(2)
_cell_measurement_theta_max 25.30
_cell_measurement_theta_min 2.14
_cell_volume 4781.5(11)
_computing_cell_refinement 'Bruker AXS SAINT (v 7.34A, Bruker 2006)'
_computing_data_collection 'SMART V 5.625 (Bruker, 1999)'
_computing_data_reduction 'Bruker AXS SAINT (v 7.34A, Bruker 2006)'
_computing_molecular_graphics 'Bruker AXS SHELXTL (v 6.12)'
_computing_publication_material 'SHELXL-97 (Sheldrick, 2008)'
_computing_structure_refinement 'SHELXL-97 (Sheldrick, 2008)'
_computing_structure_solution 'SHELXS-97 (Sheldrick, 2008)'
_diffrn_ambient_temperature 100(2)
_diffrn_detector_area_resol_mean 0.661
_diffrn_measured_fraction_theta_full 0.989
_diffrn_measured_fraction_theta_max 0.989
_diffrn_measurement_device_type 'Bruker Smart Apex CCD diffractometer'
_diffrn_measurement_method 'omega scan'
_diffrn_radiation_monochromator graphite
_diffrn_radiation_source 'fine-focus sealed tube'
_diffrn_radiation_type MoK\a
_diffrn_radiation_wavelength 0.71073
_diffrn_reflns_av_R_equivalents 0.0620
_diffrn_reflns_av_sigmaI/netI 0.0696
_diffrn_reflns_limit_h_max 16
_diffrn_reflns_limit_h_min -16
_diffrn_reflns_limit_k_max 20
_diffrn_reflns_limit_k_min -20
_diffrn_reflns_limit_l_max 23
_diffrn_reflns_limit_l_min -23
_diffrn_reflns_number 26518
_diffrn_reflns_theta_full 25.10
_diffrn_reflns_theta_max 25.10
_diffrn_reflns_theta_min 1.78
_exptl_absorpt_coefficient_mu 1.163
_exptl_absorpt_correction_T_max 0.625
_exptl_absorpt_correction_T_min 0.587
_exptl_absorpt_correction_type multi-scan
_exptl_absorpt_process_details 'Sadabs, Sheldrick 2008'
_exptl_crystal_colour COLORLESS
_exptl_crystal_density_diffrn 1.204
_exptl_crystal_description PRISM
_exptl_crystal_F_000 1840
_exptl_crystal_size_max 0.472
_exptl_crystal_size_mid 0.430
_exptl_crystal_size_min 0.412
_refine_diff_density_max 0.474
_refine_diff_density_min -0.893
_refine_diff_density_rms 0.079
_refine_ls_abs_structure_details 'Flack H D (1983), Acta Cryst. A39, 876-881'
_refine_ls_abs_structure_Flack 0.016(15)
_refine_ls_extinction_method none
_refine_ls_goodness_of_fit_ref 1.123
_refine_ls_hydrogen_treatment constr
_refine_ls_matrix_type full
_refine_ls_number_parameters 525
_refine_ls_number_reflns 8405
_refine_ls_number_restraints 0
_refine_ls_restrained_S_all 1.123
_refine_ls_R_factor_all 0.0684
_refine_ls_R_factor_gt 0.0548
_refine_ls_shift/su_max 0.000
_refine_ls_shift/su_mean 0.000
_refine_ls_structure_factor_coef Fsqd
_refine_ls_weighting_details 'calc w=1/[\s^2^(Fo^2^)+(0.0234P)^2^+6.9671P] where P=(Fo^2^+2Fc^2^)/3'
_refine_ls_weighting_scheme calc
_refine_ls_wR_factor_gt 0.1055
_refine_ls_wR_factor_ref 0.1100
_reflns_number_gt 7139
_reflns_number_total 8405
_reflns_threshold_expression >2sigma(I)
_cod_data_source_file ic4010054_si_001_3.cif
_cod_data_source_block Compound5
_cod_database_code 4335295

loop_
_symmetry_equiv_pos_as_xyz
'x, y, z'
'-x+1/2, -y, z+1/2'
'-x, y+1/2, -z+1/2'
'x+1/2, -y+1/2, -z'

loop_
_atom_site_label
_atom_site_type_symbol
_atom_site_fract_x
_atom_site_fract_y
_atom_site_fract_z
_atom_site_U_iso_or_equiv
_atom_site_adp_type
_atom_site_occupancy
_atom_site_symmetry_multiplicity
_atom_site_calc_flag
_atom_site_refinement_flags
Ga1 Ga 0.03249(3) 0.41850(4) 0.08729(3) 0.02308(13) Uani 1 1 d .
Ga2 Ga 0.50354(3) 0.58807(4) 0.14754(2) 0.02425(13) Uani 1 1 d .
N1 N 0.1231(3) 0.3342(3) 0.0632(2) 0.0230(10) Uani 1 1 d .
N2 N 0.1153(3) 0.5023(3) 0.0525(2) 0.0272(11) Uani 1 1 d .
N3 N 0.6429(2) 0.5858(3) 0.12829(18) 0.0224(9) Uani 1 1 d .
N4 N 0.5225(3) 0.6240(3) 0.2400(2) 0.0301(11) Uani 1 1 d .
C1 C 0.2621(4) 0.2744(3) 0.0097(3) 0.0323(15) Uani 1 1 d .
H1A H 0.2808 0.2476 0.0511 0.048 Uiso 1 1 calc R
H1B H 0.3196 0.2914 -0.0143 0.048 Uiso 1 1 calc R
H1C H 0.2253 0.2387 -0.0187 0.048 Uiso 1 1 calc R
C2 C 0.2017(4) 0.3440(4) 0.0266(3) 0.0283(14) Uani 1 1 d .
C3 C 0.2332(3) 0.4167(4) 0.0042(2) 0.0286(12) Uani 1 1 d .
H3 H 0.2884 0.4161 -0.0237 0.034 Uiso 1 1 calc R
C4 C 0.1942(4) 0.4903(4) 0.0171(3) 0.0279(13) Uani 1 1 d .
C5 C 0.2461(4) 0.5597(3) -0.0126(3) 0.0380(16) Uani 1 1 d .
H5A H 0.2550 0.5995 0.0220 0.057 Uiso 1 1 calc R
H5B H 0.2081 0.5813 -0.0495 0.057 Uiso 1 1 calc R
H5C H 0.3087 0.5431 -0.0297 0.057 Uiso 1 1 calc R
C6 C 0.0929(3) 0.2574(3) 0.0821(3) 0.0241(12) Uani 1 1 d .
C7 C 0.1126(4) 0.2285(4) 0.1463(3) 0.0309(14) Uani 1 1 d .
C8 C 0.0720(4) 0.1585(4) 0.1658(3) 0.0367(15) Uani 1 1 d .
H8A H 0.0820 0.1405 0.2103 0.044 Uiso 1 1 calc R
C9 C 0.0182(4) 0.1146(4) 0.1233(3) 0.0377(16) Uani 1 1 d .
C10 C 0.0023(4) 0.1418(3) 0.0591(3) 0.0334(13) Uani 1 1 d .
H10A H -0.0352 0.1115 0.0290 0.040 Uiso 1 1 calc R
C11 C 0.0399(3) 0.2122(3) 0.0374(3) 0.0235(12) Uani 1 1 d .
C12 C 0.0228(4) 0.2378(4) -0.0345(2) 0.0322(14) Uani 1 1 d .
H12A H 0.0082 0.2936 -0.0354 0.048 Uiso 1 1 calc R
H12B H -0.0311 0.2085 -0.0533 0.048 Uiso 1 1 calc R
H12C H 0.0805 0.2277 -0.0612 0.048 Uiso 1 1 calc R
C13 C 0.1765(4) 0.2735(4) 0.1939(3) 0.0454(18) Uani 1 1 d .
H13A H 0.1397 0.2889 0.2336 0.068 Uiso 1 1 calc R
H13B H 0.2009 0.3201 0.1713 0.068 Uiso 1 1 calc R
H13C H 0.2304 0.2406 0.2076 0.068 Uiso 1 1 calc R
C14 C -0.0257(5) 0.0366(4) 0.1445(4) 0.058(2) Uani 1 1 d .
H14A H -0.0154 0.0286 0.1926 0.087 Uiso 1 1 calc R
H14B H 0.0047 -0.0058 0.1193 0.087 Uiso 1 1 calc R
H14C H -0.0946 0.0370 0.1351 0.087 Uiso 1 1 calc R
C15 C 0.0837(3) 0.5800(4) 0.0679(2) 0.0240(11) Uani 1 1 d .
C16 C 0.1173(4) 0.6155(4) 0.1264(3) 0.0325(14) Uani 1 1 d .
C17 C 0.0807(4) 0.6873(4) 0.1445(3) 0.0413(16) Uani 1 1 d .
H17A H 0.1040 0.7114 0.1842 0.050 Uiso 1 1 calc R
C18 C 0.0120(4) 0.7255(3) 0.1076(3) 0.0350(15) Uani 1 1 d .
C19 C -0.0166(4) 0.6915(3) 0.0485(3) 0.0315(14) Uani 1 1 d .
H19A H -0.0612 0.7183 0.0210 0.038 Uiso 1 1 calc R
C20 C 0.0175(3) 0.6189(3) 0.0272(3) 0.0264(12) Uani 1 1 d .
C21 C -0.0150(4) 0.5856(4) -0.0385(2) 0.0367(13) Uani 1 1 d .
H21A H 0.0311 0.5463 -0.0537 0.055 Uiso 1 1 calc R
H21B H -0.0191 0.6273 -0.0720 0.055 Uiso 1 1 calc R
H21C H -0.0780 0.5615 -0.0329 0.055 Uiso 1 1 calc R
C22 C 0.1931(4) 0.5773(5) 0.1700(3) 0.0500(18) Uani 1 1 d .
H22A H 0.1844 0.5936 0.2167 0.075 Uiso 1 1 calc R
H22B H 0.2568 0.5929 0.1545 0.075 Uiso 1 1 calc R
H22C H 0.1869 0.5205 0.1670 0.075 Uiso 1 1 calc R
C23 C -0.0226(5) 0.8058(4) 0.1261(3) 0.057(2) Uani 1 1 d .
H23A H -0.0927 0.8071 0.1245 0.086 Uiso 1 1 calc R
H23B H 0.0033 0.8439 0.0943 0.086 Uiso 1 1 calc R
H23C H -0.0010 0.8186 0.1715 0.086 Uiso 1 1 calc R
C24 C 0.0169(4) 0.4288(4) 0.1848(2) 0.0439(18) Uani 1 1 d .
H24A H 0.0795 0.4379 0.2056 0.066 Uiso 1 1 calc R
H24B H -0.0110 0.3808 0.2030 0.066 Uiso 1 1 calc R
H24C H -0.0256 0.4727 0.1946 0.066 Uiso 1 1 calc R
C25 C -0.0831(3) 0.4099(3) 0.0314(2) 0.0241(11) Uani 1 1 d .
H25A H -0.1143 0.3598 0.0398 0.036 Uiso 1 1 calc R
H25B H -0.0652 0.4135 -0.0161 0.036 Uiso 1 1 calc R
H25C H -0.1273 0.4523 0.0425 0.036 Uiso 1 1 calc R
C26 C 0.8123(3) 0.5731(4) 0.1557(3) 0.0342(14) Uani 1 1 d .
H26A H 0.8185 0.5302 0.1236 0.051 Uiso 1 1 calc R
H26B H 0.8514 0.5621 0.1954 0.051 Uiso 1 1 calc R
H26C H 0.8343 0.6215 0.1347 0.051 Uiso 1 1 calc R
C27 C 0.7089(3) 0.5815(4) 0.1761(3) 0.0279(12) Uani 1 1 d .
C28 C 0.6878(3) 0.5862(4) 0.2441(2) 0.0308(12) Uani 1 1 d .
H28 H 0.7367 0.5695 0.2739 0.037 Uiso 1 1 calc R
C29 C 0.6029(4) 0.6127(3) 0.2740(3) 0.0322(14) Uani 1 1 d .
C30 C 0.6070(4) 0.6346(4) 0.3478(3) 0.0496(18) Uani 1 1 d .
H30A H 0.5898 0.6896 0.3531 0.074 Uiso 1 1 calc R
H30B H 0.6720 0.6261 0.3648 0.074 Uiso 1 1 calc R
H30C H 0.5619 0.6022 0.3731 0.074 Uiso 1 1 calc R
C31 C 0.6717(3) 0.5911(3) 0.0589(2) 0.0193(10) Uani 1 1 d .
C32 C 0.6764(3) 0.5215(3) 0.0211(3) 0.0268(13) Uani 1 1 d .
C33 C 0.6984(4) 0.5274(4) -0.0463(3) 0.0335(15) Uani 1 1 d .
H33A H 0.7017 0.4811 -0.0722 0.040 Uiso 1 1 calc R
C34 C 0.7158(3) 0.5971(4) -0.0771(3) 0.0364(15) Uani 1 1 d .
C35 C 0.7133(4) 0.6648(4) -0.0382(3) 0.0339(15) Uani 1 1 d .
H35A H 0.7269 0.7136 -0.0586 0.041 Uiso 1 1 calc R
C36 C 0.6912(3) 0.6622(4) 0.0299(3) 0.0277(13) Uani 1 1 d .
C37 C 0.6918(4) 0.7353(3) 0.0706(3) 0.0330(14) Uani 1 1 d .
H37A H 0.6484 0.7294 0.1089 0.049 Uiso 1 1 calc R
H37B H 0.6705 0.7790 0.0428 0.049 Uiso 1 1 calc R
H37C H 0.7568 0.7454 0.0869 0.049 Uiso 1 1 calc R
C38 C 0.6604(4) 0.4432(3) 0.0531(3) 0.0354(15) Uani 1 1 d .
H38A H 0.6816 0.4022 0.0223 0.053 Uiso 1 1 calc R
H38B H 0.5922 0.4365 0.0629 0.053 Uiso 1 1 calc R
H38C H 0.6972 0.4400 0.0949 0.053 Uiso 1 1 calc R
C39 C 0.7387(4) 0.6023(5) -0.1509(3) 0.061(2) Uani 1 1 d .
H39A H 0.6820 0.5879 -0.1771 0.091 Uiso 1 1 calc R
H39B H 0.7913 0.5666 -0.1615 0.091 Uiso 1 1 calc R
H39C H 0.7577 0.6557 -0.1620 0.091 Uiso 1 1 calc R
C40 C 0.4431(3) 0.6654(4) 0.2715(3) 0.0314(14) Uani 1 1 d .
C41 C 0.3704(4) 0.6222(4) 0.3030(3) 0.0335(15) Uani 1 1 d .
C42 C 0.2898(4) 0.6649(5) 0.3242(3) 0.0430(18) Uani 1 1 d .
H42A H 0.2402 0.6378 0.3469 0.052 Uiso 1 1 calc R
C43 C 0.2792(4) 0.7429(5) 0.3138(3) 0.047(2) Uani 1 1 d .
C44 C 0.3545(4) 0.7838(4) 0.2854(3) 0.0373(15) Uani 1 1 d .
H44A H 0.3503 0.8388 0.2807 0.045 Uiso 1 1 calc R
C45 C 0.4374(4) 0.7445(4) 0.2635(3) 0.0310(13) Uani 1 1 d .
C46 C 0.5187(4) 0.7915(4) 0.2336(3) 0.0430(16) Uani 1 1 d .
H46A H 0.5487 0.7618 0.1973 0.064 Uiso 1 1 calc R
H46B H 0.5663 0.8026 0.2684 0.064 Uiso 1 1 calc R
H46C H 0.4935 0.8406 0.2157 0.064 Uiso 1 1 calc R
C47 C 0.3769(5) 0.5372(4) 0.3167(3) 0.0493(19) Uani 1 1 d .
H47A H 0.4392 0.5176 0.3015 0.074 Uiso 1 1 calc R
H47B H 0.3257 0.5100 0.2927 0.074 Uiso 1 1 calc R
H47C H 0.3702 0.5280 0.3650 0.074 Uiso 1 1 calc R
C48 C 0.1875(4) 0.7851(5) 0.3305(3) 0.053(2) Uani 1 1 d .
H48A H 0.1376 0.7471 0.3413 0.079 Uiso 1 1 calc R
H48B H 0.1674 0.8163 0.2918 0.079 Uiso 1 1 calc R
H48C H 0.1981 0.8193 0.3691 0.079 Uiso 1 1 calc R
C49 C 0.4500(4) 0.4824(3) 0.1472(3) 0.0362(14) Uani 1 1 d .
H49A H 0.3868 0.4829 0.1685 0.054 Uiso 1 1 calc R
H49B H 0.4926 0.4474 0.1722 0.054 Uiso 1 1 calc R
H49C H 0.4440 0.4640 0.1009 0.054 Uiso 1 1 calc R
C50 C 0.4402(3) 0.6683(3) 0.0936(3) 0.0335(13) Uani 1 1 d .
H50A H 0.3767 0.6792 0.1124 0.050 Uiso 1 1 calc R
H50B H 0.4334 0.6499 0.0473 0.050 Uiso 1 1 calc R
H50C H 0.4787 0.7160 0.0942 0.050 Uiso 1 1 calc R

loop_
_atom_site_aniso_label
_atom_site_aniso_U_11
_atom_site_aniso_U_22
_atom_site_aniso_U_33
_atom_site_aniso_U_23
_atom_site_aniso_U_13
_atom_site_aniso_U_12
Ga1 0.0145(2) 0.0294(3) 0.0253(3) -0.0020(3) 0.0001(2) 0.0010(3)
Ga2 0.0150(2) 0.0316(3) 0.0262(3) 0.0022(3) 0.0010(2) 0.0021(3)
N1 0.019(2) 0.024(3) 0.026(2) -0.002(2) -0.0028(18) 0.0012(18)
N2 0.017(2) 0.026(3) 0.039(3) -0.005(2) -0.001(2) 0.0063(19)
N3 0.0164(19) 0.026(2) 0.025(2) 0.000(2) 0.0000(15) -0.004(2)
N4 0.013(2) 0.050(3) 0.027(2) -0.003(2) 0.0024(18) 0.0060(19)
C1 0.020(3) 0.036(4) 0.041(3) 0.002(3) 0.010(3) 0.008(3)
C2 0.010(3) 0.039(4) 0.036(3) -0.004(3) -0.004(2) -0.002(2)
C3 0.014(2) 0.036(3) 0.036(3) -0.001(3) 0.009(2) -0.002(3)
C4 0.015(3) 0.034(4) 0.034(3) -0.004(3) 0.000(2) 0.000(2)
C5 0.029(3) 0.025(4) 0.061(4) -0.005(3) 0.010(3) -0.005(2)
C6 0.012(2) 0.035(3) 0.026(3) 0.004(3) 0.003(2) 0.003(2)
C7 0.023(3) 0.046(4) 0.023(3) -0.002(3) -0.004(2) 0.018(3)
C8 0.030(3) 0.054(4) 0.026(3) 0.020(3) 0.011(2) 0.011(3)
C9 0.011(3) 0.051(4) 0.052(4) 0.023(3) 0.002(2) 0.009(2)
C10 0.011(2) 0.040(3) 0.049(3) 0.008(3) 0.002(3) -0.004(3)
C11 0.013(2) 0.025(3) 0.033(3) 0.001(2) 0.005(2) 0.007(2)
C12 0.026(3) 0.044(4) 0.027(3) 0.003(3) -0.003(2) 0.004(3)
C13 0.046(4) 0.061(5) 0.029(3) -0.001(3) -0.016(3) 0.007(3)
C14 0.033(4) 0.062(5) 0.078(5) 0.033(4) 0.019(4) -0.005(3)
C15 0.021(2) 0.022(3) 0.028(3) -0.001(3) 0.0043(19) -0.005(3)
C16 0.022(3) 0.041(4) 0.034(3) -0.005(3) 0.001(2) -0.002(3)
C17 0.034(3) 0.044(4) 0.045(4) -0.016(3) 0.008(3) -0.014(3)
C18 0.029(3) 0.029(3) 0.048(3) -0.013(3) 0.013(3) -0.008(3)
C19 0.019(3) 0.033(3) 0.042(3) 0.010(3) 0.006(2) -0.003(2)
C20 0.013(3) 0.029(3) 0.037(3) 0.001(2) 0.001(2) 0.000(2)
C21 0.037(3) 0.036(3) 0.037(3) 0.003(3) -0.003(2) 0.010(3)
C22 0.037(3) 0.069(5) 0.044(4) -0.007(4) -0.014(3) -0.015(4)
C23 0.060(5) 0.043(4) 0.067(4) -0.027(4) 0.030(4) -0.007(3)
C24 0.025(3) 0.083(5) 0.024(2) 0.002(3) -0.008(2) 0.024(3)
C25 0.016(2) 0.023(3) 0.033(3) -0.007(3) 0.0019(19) 0.002(2)
C26 0.020(2) 0.048(4) 0.034(3) -0.005(3) -0.001(2) 0.005(3)
C27 0.019(2) 0.025(3) 0.041(3) 0.000(3) -0.001(2) -0.001(3)
C28 0.023(2) 0.045(4) 0.025(3) 0.003(3) -0.008(2) 0.008(3)
C29 0.024(3) 0.046(4) 0.026(3) 0.001(3) -0.002(2) 0.005(2)
C30 0.030(3) 0.097(6) 0.022(3) -0.003(3) -0.001(3) 0.012(3)
C31 0.010(2) 0.025(3) 0.023(2) -0.001(3) 0.0002(17) 0.001(2)
C32 0.009(2) 0.030(3) 0.042(3) -0.002(3) -0.002(2) 0.001(2)
C33 0.016(3) 0.040(4) 0.044(4) -0.012(3) -0.007(3) 0.003(3)
C34 0.025(3) 0.052(5) 0.033(3) 0.008(3) 0.005(2) 0.005(3)
C35 0.023(3) 0.046(4) 0.032(3) 0.008(3) 0.007(3) 0.000(3)
C36 0.016(3) 0.038(4) 0.029(3) -0.003(3) 0.003(2) -0.001(2)
C37 0.034(3) 0.022(3) 0.042(4) 0.000(3) 0.009(3) 0.000(2)
C38 0.022(3) 0.025(3) 0.059(4) -0.009(3) -0.003(3) 0.004(2)
C39 0.047(4) 0.103(7) 0.032(3) -0.001(4) 0.013(3) 0.014(4)
C40 0.017(3) 0.058(5) 0.018(3) 0.002(3) -0.003(2) 0.009(3)
C41 0.022(3) 0.059(4) 0.020(3) 0.002(3) -0.001(2) 0.007(3)
C42 0.018(3) 0.090(6) 0.022(3) -0.004(3) 0.001(2) 0.006(3)
C43 0.032(3) 0.089(6) 0.020(3) -0.016(4) -0.005(3) 0.025(4)
C44 0.035(3) 0.052(4) 0.025(3) -0.007(3) -0.005(3) 0.016(3)
C45 0.031(3) 0.035(4) 0.026(3) -0.003(3) 0.000(2) 0.008(3)
C46 0.038(4) 0.051(4) 0.040(3) -0.005(3) 0.005(3) 0.008(3)
C47 0.041(4) 0.073(6) 0.034(3) 0.019(4) 0.005(3) 0.004(3)
C48 0.032(3) 0.093(6) 0.033(4) -0.022(4) -0.006(3) 0.029(4)
C49 0.020(3) 0.040(4) 0.049(4) 0.004(3) 0.006(3) 0.001(2)
C50 0.021(3) 0.045(4) 0.034(3) -0.001(3) 0.003(2) -0.006(2)

loop_
_atom_type_symbol
_atom_type_description
_atom_type_scat_dispersion_real
_atom_type_scat_dispersion_imag
_atom_type_scat_source
C C 0.0033 0.0016 'International Tables Vol C Tables 4.2.6.8 and 6.1.1.4'
H H 0.0000 0.0000 'International Tables Vol C Tables 4.2.6.8 and 6.1.1.4'
N N 0.0061 0.0033 'International Tables Vol C Tables 4.2.6.8 and 6.1.1.4'
Ga Ga 0.2307 1.6083 'International Tables Vol C Tables 4.2.6.8 and 6.1.1.4'

loop_
_geom_angle_atom_site_label_1
_geom_angle_atom_site_label_2
_geom_angle_atom_site_label_3
_geom_angle
C24 Ga1 C25 118.5(2)
C24 Ga1 N2 110.4(3)
C25 Ga1 N2 109.6(2)
C24 Ga1 N1 112.1(2)
C25 Ga1 N1 109.4(2)
N2 Ga1 N1 94.21(16)
C50 Ga2 N4 110.8(2)
C50 Ga2 C49 118.5(2)
N4 Ga2 C49 110.2(2)
C50 Ga2 N3 110.5(2)
N4 Ga2 N3 93.20(16)
C49 Ga2 N3 110.8(2)
C2 N1 C6 120.2(5)
C2 N1 Ga1 124.6(4)
C6 N1 Ga1 114.9(3)
C4 N2 C15 120.8(5)
C4 N2 Ga1 124.2(4)
C15 N2 Ga1 115.0(3)
C27 N3 C31 119.8(3)
C27 N3 Ga2 122.9(3)
C31 N3 Ga2 117.3(3)
C29 N4 C40 119.7(4)
C29 N4 Ga2 123.2(3)
C40 N4 Ga2 117.1(3)
N1 C2 C3 123.3(5)
N1 C2 C1 119.1(5)
C3 C2 C1 117.6(5)
C2 C3 C4 128.7(4)
N2 C4 C3 124.2(5)
N2 C4 C5 118.9(5)
C3 C4 C5 116.9(5)
C11 C6 C7 119.5(5)
C11 C6 N1 120.0(5)
C7 C6 N1 120.5(5)
C8 C7 C6 118.9(5)
C8 C7 C13 120.6(5)
C6 C7 C13 120.5(6)
C9 C8 C7 122.2(5)
C8 C9 C10 118.6(6)
C8 C9 C14 122.2(5)
C10 C9 C14 119.1(6)
C9 C10 C11 121.5(6)
C10 C11 C6 119.1(5)
C10 C11 C12 119.1(5)
C6 C11 C12 121.7(5)
C16 C15 C20 119.8(5)
C16 C15 N2 118.7(5)
C20 C15 N2 121.4(4)
C17 C16 C15 118.9(6)
C17 C16 C22 119.5(6)
C15 C16 C22 121.5(6)
C18 C17 C16 122.8(6)
C19 C18 C17 117.3(5)
C19 C18 C23 120.4(6)
C17 C18 C23 121.9(6)
C18 C19 C20 122.7(5)
C15 C20 C19 118.2(5)
C15 C20 C21 121.6(5)
C19 C20 C21 120.1(5)
N3 C27 C28 123.3(4)
N3 C27 C26 118.4(4)
C28 C27 C26 118.2(4)
C27 C28 C29 127.8(5)
N4 C29 C28 123.1(5)
N4 C29 C30 119.4(5)
C28 C29 C30 117.4(5)
C36 C31 C32 121.0(4)
C36 C31 N3 120.9(5)
C32 C31 N3 118.1(5)
C33 C32 C31 117.8(5)
C33 C32 C38 120.7(5)
C31 C32 C38 121.5(5)
C34 C33 C32 122.7(6)
C33 C34 C35 118.3(5)
C33 C34 C39 121.9(6)
C35 C34 C39 119.9(6)
C36 C35 C34 121.3(6)
C31 C36 C35 118.8(6)
C31 C36 C37 121.1(5)
C35 C36 C37 120.1(6)
C45 C40 C41 122.3(5)
C45 C40 N4 118.4(5)
C41 C40 N4 119.0(6)
C40 C41 C42 115.9(6)
C40 C41 C47 123.8(5)
C42 C41 C47 120.2(6)
C43 C42 C41 123.5(6)
C42 C43 C44 118.5(6)
C42 C43 C48 122.1(7)
C44 C43 C48 119.4(7)
C43 C44 C45 120.5(6)
C40 C45 C44 119.1(5)
C40 C45 C46 122.1(5)
C44 C45 C46 118.8(6)

loop_
_geom_bond_atom_site_label_1
_geom_bond_atom_site_label_2
_geom_bond_distance
Ga1 C24 1.965(5)
Ga1 C25 1.967(4)
Ga1 N2 1.972(5)
Ga1 N1 1.982(4)
Ga2 C50 1.959(6)
Ga2 N4 1.962(4)
Ga2 C49 1.963(5)
Ga2 N3 1.984(3)
N1 C2 1.330(7)
N1 C6 1.435(7)
N2 C4 1.325(7)
N2 C15 1.440(7)
N3 C27 1.329(6)
N3 C31 1.443(5)
N4 C29 1.326(6)
N4 C40 1.459(6)
C1 C2 1.501(8)
C2 C3 1.398(8)
C3 C4 1.399(8)
C4 C5 1.515(8)
C6 C11 1.394(7)
C6 C7 1.401(7)
C7 C8 1.385(8)
C7 C13 1.514(8)
C8 C9 1.360(8)
C9 C10 1.381(8)
C9 C14 1.533(8)
C10 C11 1.388(7)
C11 C12 1.517(7)
C15 C16 1.396(7)
C15 C20 1.400(7)
C16 C17 1.383(8)
C16 C22 1.520(8)
C17 C18 1.375(8)
C18 C19 1.374(8)
C18 C23 1.507(8)
C19 C20 1.401(8)
C20 C21 1.500(7)
C26 C27 1.508(6)
C27 C28 1.389(7)
C28 C29 1.403(7)
C29 C30 1.520(7)
C31 C36 1.379(8)
C31 C32 1.415(8)
C32 C33 1.382(8)
C32 C38 1.504(8)
C33 C34 1.368(9)
C34 C35 1.399(9)
C34 C39 1.508(8)
C35 C36 1.392(8)
C36 C37 1.495(8)
C40 C45 1.371(8)
C40 C41 1.404(8)
C41 C42 1.408(8)
C41 C47 1.489(8)
C42 C43 1.364(10)
C43 C44 1.386(9)
C43 C48 1.508(8)
C44 C45 1.410(7)
C45 C46 1.514(8)
